data_7152020
loop_
_publ_author_name
'Fichtler, Robert'
'Neud\"orfl, J\"org-M'
'Jacobi von Wangelin, Axel'

_publ_section_title
;
 Practical three-component synthesis of crowded arenes with
 donor-acceptor substitution.
;
_journal_issue 20
_journal_name_full 'Organic &amp; biomolecular chemistry'
_journal_page_first 7224
_journal_page_last 7236
_journal_paper_doi 10.1039/c1ob05984j
_journal_volume 9
_journal_year 2011
_chemical_formula_moiety 'C17 H24 N2 O3'
_chemical_formula_sum 'C17 H24 N2 O3'
_chemical_formula_weight 304.38
_chemical_name_systematic
;
?
;
_space_group_IT_number 2
_symmetry_cell_setting triclinic
_symmetry_space_group_name_Hall '-P 1'
_symmetry_space_group_name_H-M 'P -1'
_atom_sites_solution_hydrogens geom
_atom_sites_solution_primary direct
_atom_sites_solution_secondary difmap
_audit_creation_method SHELXL-97
_cell_angle_alpha 90.566(5)
_cell_angle_beta 97.780(5)
_cell_angle_gamma 97.777(4)
_cell_formula_units_Z 2
_cell_length_a 7.9089(7)
_cell_length_b 9.6396(9)
_cell_length_c 10.547(8)
_cell_measurement_reflns_used 4616
_cell_measurement_temperature 100(2)
_cell_measurement_theta_max 27.00
_cell_measurement_theta_min 1.95
_cell_volume 789.0(6)
_computing_cell_refinement 'Nonius DENZO (Otwinowski, Minor 1997)'
_computing_data_collection 'Nonius COLLECT'
_computing_data_reduction 'Nonius DENZO (Otwinowski, Minor 1997)'
_computing_molecular_graphics 'SCHAKAL99 (E. Keller 1999)'
_computing_publication_material 'PLATON (A. L. Spek 1980-2004)'
_computing_structure_refinement 'SHELXL-97 (Sheldrick, 1997)'
_computing_structure_solution 'SHELXS-97 (Sheldrick, 1997)'
_diffrn_ambient_temperature 100(2)
_diffrn_measured_fraction_theta_full 0.997
_diffrn_measured_fraction_theta_max 0.997
_diffrn_measurement_device_type 'Nonius KappaCCD'
_diffrn_measurement_method Phi/Omega-Scans
_diffrn_radiation_monochromator graphite
_diffrn_radiation_source 'fine-focus sealed tube'
_diffrn_radiation_type MoK\a
_diffrn_radiation_wavelength 0.71073
_diffrn_reflns_av_R_equivalents 0.0274
_diffrn_reflns_av_sigmaI/netI 0.0758
_diffrn_reflns_limit_h_max 10
_diffrn_reflns_limit_h_min -10
_diffrn_reflns_limit_k_max 12
_diffrn_reflns_limit_k_min -9
_diffrn_reflns_limit_l_max 13
_diffrn_reflns_limit_l_min -12
_diffrn_reflns_number 4616
_diffrn_reflns_theta_full 27.00
_diffrn_reflns_theta_max 27.00
_diffrn_reflns_theta_min 1.95
_exptl_absorpt_coefficient_mu 0.088
_exptl_absorpt_correction_type none
_exptl_crystal_colour colourless
_exptl_crystal_density_diffrn 1.281
_exptl_crystal_density_method 'not measured'
_exptl_crystal_description prism
_exptl_crystal_F_000 328
_exptl_crystal_size_max .15
_exptl_crystal_size_mid .15
_exptl_crystal_size_min .07
_refine_diff_density_max 0.477
_refine_diff_density_min -0.290
_refine_diff_density_rms 0.052
_refine_ls_extinction_method none
_refine_ls_goodness_of_fit_ref 1.060
_refine_ls_hydrogen_treatment mixed
_refine_ls_matrix_type full
_refine_ls_number_parameters 208
_refine_ls_number_reflns 3433
_refine_ls_number_restraints 0
_refine_ls_restrained_S_all 1.060
_refine_ls_R_factor_all 0.0923
_refine_ls_R_factor_gt 0.0514
_refine_ls_shift/su_max 0.000
_refine_ls_shift/su_mean 0.000
_refine_ls_structure_factor_coef Fsqd
_refine_ls_weighting_details 'calc w=1/[\s^2^(Fo^2^)+(0.0559P)^2^+0.0000P] where P=(Fo^2^+2Fc^2^)/3'
_refine_ls_weighting_scheme calc
_refine_ls_wR_factor_gt 0.1151
_refine_ls_wR_factor_ref 0.1290
_reflns_number_gt 2229
_reflns_number_total 3433
_reflns_threshold_expression >2sigma(I)
_cod_data_source_file c1ob05984j.txt
_cod_data_source_block rob387
_cod_original_cell_volume 789.1(6)
_cod_original_sg_symbol_H-M P-1
_cod_database_code 7152020

loop_
_symmetry_equiv_pos_as_xyz
'x, y, z'
'-x, -y, -z'

loop_
_atom_site_label
_atom_site_type_symbol
_atom_site_fract_x
_atom_site_fract_y
_atom_site_fract_z
_atom_site_U_iso_or_equiv
_atom_site_adp_type
_atom_site_occupancy
_atom_site_symmetry_multiplicity
_atom_site_calc_flag
_atom_site_refinement_flags
O1 O -0.03236(18) 0.14126(13) 0.17682(11) 0.0297(3) Uani 1 1 d .
O2 O 0.22874(18) 0.50050(13) -0.03370(12) 0.0295(4) Uani 1 1 d .
O3 O 0.05613(18) 0.33802(13) 0.63837(12) 0.0298(4) Uani 1 1 d .
N1 N 0.1082(2) 0.29942(15) 0.05189(13) 0.0228(4) Uani 1 1 d .
N2 N 0.0180(2) 0.24352(16) 0.43898(15) 0.0237(4) Uani 1 1 d .
C1 C 0.0365(2) 0.2597(2) 0.16048(17) 0.0228(4) Uani 1 1 d .
C2 C 0.1772(2) 0.44030(19) 0.05752(17) 0.0230(4) Uani 1 1 d .
C3 C 0.1738(2) 0.50006(18) 0.18965(16) 0.0206(4) Uani 1 1 d .
H3 H 0.1174 0.5869 0.1813 0.025 Uiso 1 1 calc R
C4 C 0.0555(2) 0.38669(18) 0.24950(16) 0.0215(4) Uani 1 1 d .
H4 H -0.0598 0.4182 0.2501 0.026 Uiso 1 1 calc R
C5 C 0.1295(2) 0.35454(18) 0.38736(16) 0.0219(4) Uani 1 1 d .
H5 H 0.1362 0.4410 0.4420 0.026 Uiso 1 1 calc R
C6 C -0.0093(2) 0.24245(19) 0.56197(17) 0.0224(4) Uani 1 1 d .
C7 C -0.1256(3) 0.11862(19) 0.60146(18) 0.0287(5) Uani 1 1 d .
H7A H -0.0628 0.0710 0.6707 0.043 Uiso 1 1 calc R
H7B H -0.1637 0.0535 0.5281 0.043 Uiso 1 1 calc R
H7C H -0.2262 0.1506 0.6314 0.043 Uiso 1 1 calc R
C8 C 0.3099(2) 0.32179(19) 0.38520(17) 0.0231(4) Uani 1 1 d .
H8 H 0.3451 0.2413 0.4267 0.028 Uiso 1 1 calc R
C9 C 0.4204(2) 0.40481(19) 0.32558(17) 0.0225(4) Uani 1 1 d .
C10 C 0.3555(3) 0.53686(19) 0.26895(18) 0.0268(5) Uani 1 1 d .
H10 H 0.3381 0.5948 0.3441 0.032 Uiso 1 1 calc R
C11 C 0.4847(3) 0.6295(2) 0.19979(19) 0.0310(5) Uani 1 1 d .
H11A H 0.5933 0.6540 0.2589 0.037 Uiso 1 1 calc R
H11B H 0.5108 0.5757 0.1261 0.037 Uiso 1 1 calc R
C12 C 0.4203(3) 0.76224(19) 0.15245(19) 0.0274(5) Uani 1 1 d .
H12 H 0.3310 0.7513 0.0817 0.033 Uiso 1 1 calc R
C13 C 0.4723(3) 0.89302(19) 0.19674(18) 0.0255(5) Uani 1 1 d .
C14 C 0.3934(3) 1.0141(2) 0.13559(19) 0.0341(5) Uani 1 1 d .
H14A H 0.3104 0.9798 0.0607 0.051 Uiso 1 1 calc R
H14B H 0.4842 1.0825 0.1089 0.051 Uiso 1 1 calc R
H14C H 0.3343 1.0587 0.1975 0.051 Uiso 1 1 calc R
C15 C 0.6097(3) 0.9338(2) 0.30773(19) 0.0361(5) Uani 1 1 d .
H15A H 0.6590 0.8505 0.3389 0.054 Uiso 1 1 calc R
H15B H 0.5598 0.9757 0.3765 0.054 Uiso 1 1 calc R
H15C H 0.7004 1.0019 0.2804 0.054 Uiso 1 1 calc R
C16 C 0.5996(3) 0.3763(2) 0.31671(18) 0.0298(5) Uani 1 1 d .
H16A H 0.6187 0.2886 0.3592 0.045 Uiso 1 1 calc R
H16B H 0.6824 0.4534 0.3587 0.045 Uiso 1 1 calc R
H16C H 0.6153 0.3680 0.2265 0.045 Uiso 1 1 calc R
C17 C 0.1032(3) 0.2082(2) -0.05989(17) 0.0307(5) Uani 1 1 d .
H17A H 0.0789 0.2607 -0.1378 0.046 Uiso 1 1 calc R
H17B H 0.0125 0.1284 -0.0585 0.046 Uiso 1 1 calc R
H17C H 0.2147 0.1742 -0.0585 0.046 Uiso 1 1 calc R
H1X H -0.031(2) 0.1775(19) 0.3848(17) 0.024(5) Uiso 1 1 d .

loop_
_atom_site_aniso_label
_atom_site_aniso_U_11
_atom_site_aniso_U_22
_atom_site_aniso_U_33
_atom_site_aniso_U_23
_atom_site_aniso_U_13
_atom_site_aniso_U_12
O1 0.0364(9) 0.0248(8) 0.0263(7) 0.0010(6) 0.0065(6) -0.0040(6)
O2 0.0362(9) 0.0298(8) 0.0240(7) 0.0056(6) 0.0102(6) 0.0032(6)
O3 0.0401(9) 0.0269(8) 0.0221(7) -0.0013(6) 0.0076(6) 0.0008(7)
N1 0.0283(10) 0.0218(8) 0.0191(8) 0.0010(6) 0.0072(7) 0.0027(7)
N2 0.0290(10) 0.0218(9) 0.0197(8) -0.0032(7) 0.0070(7) -0.0020(8)
C1 0.0212(11) 0.0248(11) 0.0223(10) 0.0027(8) 0.0015(8) 0.0036(9)
C2 0.0202(11) 0.0245(10) 0.0254(10) 0.0035(8) 0.0035(8) 0.0064(8)
C3 0.0208(11) 0.0200(10) 0.0213(10) 0.0031(8) 0.0033(8) 0.0031(8)
C4 0.0216(11) 0.0215(10) 0.0220(10) 0.0012(8) 0.0058(8) 0.0026(8)
C5 0.0249(11) 0.0216(10) 0.0194(10) 0.0008(8) 0.0055(8) 0.0014(8)
C6 0.0231(11) 0.0250(10) 0.0208(10) 0.0013(8) 0.0057(8) 0.0069(9)
C7 0.0327(13) 0.0287(11) 0.0260(11) 0.0023(8) 0.0110(9) 0.0023(9)
C8 0.0253(11) 0.0235(10) 0.0211(10) 0.0025(8) 0.0028(8) 0.0058(8)
C9 0.0229(11) 0.0234(10) 0.0208(10) -0.0018(7) 0.0025(8) 0.0021(8)
C10 0.0268(12) 0.0261(11) 0.0272(10) 0.0037(8) 0.0032(9) 0.0025(9)
C11 0.0259(12) 0.0291(11) 0.0385(12) 0.0038(9) 0.0062(9) 0.0039(9)
C12 0.0218(11) 0.0269(11) 0.0337(11) 0.0055(9) 0.0040(9) 0.0033(9)
C13 0.0230(11) 0.0283(11) 0.0271(10) 0.0060(8) 0.0097(8) 0.0036(9)
C14 0.0386(14) 0.0255(11) 0.0397(12) 0.0064(9) 0.0091(10) 0.0056(10)
C15 0.0369(14) 0.0297(12) 0.0402(12) 0.0029(9) 0.0044(10) 0.0004(10)
C16 0.0261(12) 0.0282(11) 0.0355(12) 0.0030(9) 0.0053(9) 0.0038(9)
C17 0.0398(13) 0.0298(11) 0.0232(10) -0.0023(8) 0.0047(9) 0.0067(10)

loop_
_atom_type_symbol
_atom_type_description
_atom_type_scat_dispersion_real
_atom_type_scat_dispersion_imag
_atom_type_scat_source
C C 0.0033 0.0016 'International Tables Vol C Tables 4.2.6.8 and 6.1.1.4'
H H 0.0000 0.0000 'International Tables Vol C Tables 4.2.6.8 and 6.1.1.4'
N N 0.0061 0.0033 'International Tables Vol C Tables 4.2.6.8 and 6.1.1.4'
O O 0.0106 0.0060 'International Tables Vol C Tables 4.2.6.8 and 6.1.1.4'

loop_
_geom_angle_atom_site_label_1
_geom_angle_atom_site_label_2
_geom_angle_atom_site_label_3
_geom_angle
C1 N1 C2 112.18(16)
C1 N1 C17 124.50(16)
C2 N1 C17 123.20(16)
C6 N2 C5 122.93(16)
C6 N2 H1X 121.7(12)
C5 N2 H1X 115.3(12)
O1 C1 N1 123.86(17)
O1 C1 C4 127.70(18)
N1 C1 C4 108.43(16)
O2 C2 N1 122.76(17)
O2 C2 C3 128.01(17)
N1 C2 C3 109.23(15)
C2 C3 C4 103.33(14)
C2 C3 C10 113.67(16)
C4 C3 C10 113.57(14)
C2 C3 H3 108.7
C4 C3 H3 108.7
C10 C3 H3 108.7
C1 C4 C3 104.95(15)
C1 C4 C5 111.71(14)
C3 C4 C5 112.49(15)
C1 C4 H4 109.2
C3 C4 H4 109.2
C5 C4 H4 109.2
N2 C5 C8 113.50(14)
N2 C5 C4 110.98(15)
C8 C5 C4 107.81(15)
N2 C5 H5 108.1
C8 C5 H5 108.1
C4 C5 H5 108.1
O3 C6 N2 121.91(18)
O3 C6 C7 121.50(17)
N2 C6 C7 116.59(16)
C6 C7 H7A 109.5
C6 C7 H7B 109.5
H7A C7 H7B 109.5
C6 C7 H7C 109.5
H7A C7 H7C 109.5
H7B C7 H7C 109.5
C9 C8 C5 120.40(16)
C9 C8 H8 119.8
C5 C8 H8 119.8
C8 C9 C16 123.13(16)
C8 C9 C10 115.93(17)
C16 C9 C10 120.91(16)
C11 C10 C9 114.74(16)
C11 C10 C3 114.14(15)
C9 C10 C3 110.68(15)
C11 C10 H10 105.4
C9 C10 H10 105.4
C3 C10 H10 105.4
C12 C11 C10 113.11(17)
C12 C11 H11A 109.0
C10 C11 H11A 109.0
C12 C11 H11B 109.0
C10 C11 H11B 109.0
H11A C11 H11B 107.8
C13 C12 C11 128.47(18)
C13 C12 H12 115.8
C11 C12 H12 115.8
C12 C13 C15 124.62(17)
C12 C13 C14 121.01(17)
C15 C13 C14 114.37(17)
C13 C14 H14A 109.5
C13 C14 H14B 109.5
H14A C14 H14B 109.5
C13 C14 H14C 109.5
H14A C14 H14C 109.5
H14B C14 H14C 109.5
C13 C15 H15A 109.5
C13 C15 H15B 109.5
H15A C15 H15B 109.5
C13 C15 H15C 109.5
H15A C15 H15C 109.5
H15B C15 H15C 109.5
C9 C16 H16A 109.5
C9 C16 H16B 109.5
H16A C16 H16B 109.5
C9 C16 H16C 109.5
H16A C16 H16C 109.5
H16B C16 H16C 109.5
N1 C17 H17A 109.5
N1 C17 H17B 109.5
H17A C17 H17B 109.5
N1 C17 H17C 109.5
H17A C17 H17C 109.5
H17B C17 H17C 109.5

loop_
_geom_bond_atom_site_label_1
_geom_bond_atom_site_label_2
_geom_bond_distance
O1 C1 1.221(2)
O2 C2 1.217(2)
O3 C6 1.229(2)
N1 C1 1.381(2)
N1 C2 1.391(2)
N1 C17 1.457(2)
N2 C6 1.344(2)
N2 C5 1.451(2)
N2 H1X 0.865(18)
C1 C4 1.514(2)
C2 C3 1.508(3)
C3 C4 1.538(2)
C3 C10 1.556(3)
C3 H3 1.0000
C4 C5 1.543(2)
C4 H4 1.0000
C5 C8 1.505(3)
C5 H5 1.0000
C6 C7 1.503(3)
C7 H7A 0.9800
C7 H7B 0.9800
C7 H7C 0.9800
C8 C9 1.330(3)
C8 H8 0.9500
C9 C16 1.495(3)
C9 C10 1.532(2)
C10 C11 1.530(3)
C10 H10 1.0000
C11 C12 1.505(2)
C11 H11A 0.9900
C11 H11B 0.9900
C12 C13 1.331(3)
C12 H12 0.9500
C13 C15 1.496(3)
C13 C14 1.507(2)
C14 H14A 0.9800
C14 H14B 0.9800
C14 H14C 0.9800
C15 H15A 0.9800
C15 H15B 0.9800
C15 H15C 0.9800
C16 H16A 0.9800
C16 H16B 0.9800
C16 H16C 0.9800
C17 H17A 0.9800
C17 H17B 0.9800
C17 H17C 0.9800

loop_
_geom_torsion_atom_site_label_1
_geom_torsion_atom_site_label_2
_geom_torsion_atom_site_label_3
_geom_torsion_atom_site_label_4
_geom_torsion
C2 N1 C1 O1 179.69(17)
C17 N1 C1 O1 3.5(3)
C2 N1 C1 C4 1.0(2)
C17 N1 C1 C4 -175.25(16)
C1 N1 C2 O2 -171.35(16)
C17 N1 C2 O2 4.9(3)
C1 N1 C2 C3 8.0(2)
C17 N1 C2 C3 -175.75(16)
O2 C2 C3 C4 166.22(18)
N1 C2 C3 C4 -13.06(19)
O2 C2 C3 C10 -70.2(2)
N1 C2 C3 C10 110.48(17)
O1 C1 C4 C3 172.20(18)
N1 C1 C4 C3 -9.13(18)
O1 C1 C4 C5 50.0(3)
N1 C1 C4 C5 -131.31(16)
C2 C3 C4 C1 13.01(17)
C10 C3 C4 C1 -110.60(16)
C2 C3 C4 C5 134.68(15)
C10 C3 C4 C5 11.1(2)
C6 N2 C5 C8 95.5(2)
C6 N2 C5 C4 -142.85(17)
C1 C4 C5 N2 -60.1(2)
C3 C4 C5 N2 -177.82(14)
C1 C4 C5 C8 64.79(19)
C3 C4 C5 C8 -52.95(19)
C5 N2 C6 O3 1.7(3)
C5 N2 C6 C7 -178.80(16)
N2 C5 C8 C9 171.20(16)
C4 C5 C8 C9 47.8(2)
C5 C8 C9 C16 -178.26(17)
C5 C8 C9 C10 3.8(2)
C8 C9 C10 C11 -179.40(17)
C16 C9 C10 C11 2.6(2)
C8 C9 C10 C3 -48.5(2)
C16 C9 C10 C3 133.50(18)
C2 C3 C10 C11 51.9(2)
C4 C3 C10 C11 169.71(16)
C2 C3 C10 C9 -79.31(19)
C4 C3 C10 C9 38.5(2)
C9 C10 C11 C12 -176.56(16)
C3 C10 C11 C12 54.2(2)
C10 C11 C12 C13 108.4(2)
C11 C12 C13 C15 -0.5(3)
C11 C12 C13 C14 179.29(19)
